data_4132323
loop_
_publ_author_name
'Iwasawa, Nobuharu'
'Watanabe, Shoya'
'Ario, Akane'
'Sogo, Hideyuki'

_publ_section_title
;
 Re(I)-Catalyzed Hydropropargylation of Silyl Enol Ethers Utilizing
 Dynamic Interconversion of Vinylidene-Alkenylmetal Intermediates via
 1,5-Hydride Transfer.
;
_journal_issue 25
_journal_name_full 'Journal of the American Chemical Society'
_journal_page_first 7769
_journal_page_last 7772
_journal_paper_doi 10.1021/jacs.8b02903
_journal_volume 140
_journal_year 2018
_chemical_formula_sum 'C28 H48 O5 Si'
_chemical_formula_weight 492.75
_space_group_crystal_system orthorhombic
_space_group_IT_number 61
_space_group_name_Hall '-P 2ac 2ab'
_space_group_name_H-M_alt 'P b c a'
_atom_sites_solution_hydrogens geom
_audit_creation_method SHELXL-2016/6
_cell_angle_alpha 90
_cell_angle_beta 90
_cell_angle_gamma 90
_cell_formula_units_Z 8
_cell_length_a 14.502(4)
_cell_length_b 16.495(4)
_cell_length_c 24.257(6)
_cell_measurement_reflns_used 8617
_cell_measurement_temperature 123
_cell_measurement_theta_max 27.5
_cell_measurement_theta_min 3.1
_cell_volume 5803(3)
_computing_structure_refinement 'SHELXL-2016/6 (Sheldrick, 2016)'
_diffrn_ambient_temperature 123(2)
_diffrn_detector_area_resol_mean 28.5714
_diffrn_measured_fraction_theta_full 0.998
_diffrn_measured_fraction_theta_max 0.998
_diffrn_measurement_device_type 'Rigaku Saturn724+ (4x4 bin mode)'
_diffrn_measurement_method 'profile data from \w-scans'
_diffrn_radiation_type MoK\a
_diffrn_radiation_wavelength 0.71075
_diffrn_reflns_av_R_equivalents 0.0945
_diffrn_reflns_av_unetI/netI 0.0494
_diffrn_reflns_Laue_measured_fraction_full 0.998
_diffrn_reflns_Laue_measured_fraction_max 0.998
_diffrn_reflns_limit_h_max 18
_diffrn_reflns_limit_h_min -18
_diffrn_reflns_limit_k_max 21
_diffrn_reflns_limit_k_min -21
_diffrn_reflns_limit_l_max 31
_diffrn_reflns_limit_l_min -31
_diffrn_reflns_number 68873
_diffrn_reflns_point_group_measured_fraction_full 0.998
_diffrn_reflns_point_group_measured_fraction_max 0.998
_diffrn_reflns_theta_full 25.242
_diffrn_reflns_theta_max 27.475
_diffrn_reflns_theta_min 3.069
_exptl_absorpt_coefficient_mu 0.114
_exptl_absorpt_correction_T_max 1.000
_exptl_absorpt_correction_T_min 0.914
_exptl_absorpt_correction_type numerical
_exptl_absorpt_process_details 'Jacobson, R. (1998) Private communication'
_exptl_crystal_colour Colorless
_exptl_crystal_density_diffrn 1.128
_exptl_crystal_description Prism
_exptl_crystal_F_000 2160
_exptl_crystal_size_max 0.110
_exptl_crystal_size_mid 0.070
_exptl_crystal_size_min 0.020
_refine_diff_density_max 0.374
_refine_diff_density_min -0.365
_refine_diff_density_rms 0.061
_refine_ls_extinction_method none
_refine_ls_goodness_of_fit_ref 1.061
_refine_ls_hydrogen_treatment mixed
_refine_ls_matrix_type full
_refine_ls_number_parameters 379
_refine_ls_number_reflns 6648
_refine_ls_number_restraints 0
_refine_ls_restrained_S_all 1.061
_refine_ls_R_factor_all 0.1187
_refine_ls_R_factor_gt 0.0761
_refine_ls_shift/su_max 0.000
_refine_ls_shift/su_mean 0.000
_refine_ls_structure_factor_coef Fsqd
_refine_ls_weighting_details 'w=1/[\s^2^(Fo^2^)+(0.0920P)^2^+3.5393P] where P=(Fo^2^+2Fc^2^)/3'
_refine_ls_weighting_scheme calc
_refine_ls_wR_factor_gt 0.1818
_refine_ls_wR_factor_ref 0.2142
_reflns_Friedel_coverage 0.000
_reflns_number_gt 4208
_reflns_number_total 6648
_reflns_threshold_expression 'I > 2\s(I)'
_cod_data_source_file ja8b02903_si_004.cif
_cod_data_source_block ydkr
_cod_depositor_comments
;
The following automatic conversions were performed:

data item '_exptl_absorpt_correction_type' value 'Numerical' was
changed to 'numerical' in accordance with the
/home/saulius/struct/COD-crude-data/automatic-downloads/DataCite-retrospective/ACS/depositions/lib/dictionaries/cif_core.dic
dictionary named 'cif_core.dic' version 2.4.2 last updated on
2011-04-26.

Automatic conversion script
Id: cif_fix_values 6909 2019-04-08 15:41:33Z antanas 
;
_cod_database_code 4132323
_shelx_shelxl_version_number 2016/6
_shelx_space_group_comment
;
The symmetry employed for this shelxl refinement is uniquely defined
by the following loop, which should always be used as a source of
symmetry information in preference to the above space-group names.
They are only intended as comments.
;
_shelx_estimated_absorpt_t_min 0.988
_shelx_estimated_absorpt_t_max 0.998

loop_
_space_group_symop_operation_xyz
'x, y, z'
'-x+1/2, -y, z+1/2'
'x+1/2, -y+1/2, -z'
'-x, y+1/2, -z+1/2'
'-x, -y, -z'
'x-1/2, y, -z-1/2'
'-x-1/2, y-1/2, z'
'x, -y-1/2, z-1/2'

loop_
_atom_site_label
_atom_site_type_symbol
_atom_site_fract_x
_atom_site_fract_y
_atom_site_fract_z
_atom_site_U_iso_or_equiv
_atom_site_adp_type
_atom_site_occupancy
_atom_site_site_symmetry_order
_atom_site_calc_flag
_atom_site_refinement_flags_posn
_atom_site_refinement_flags_adp
_atom_site_refinement_flags_occupancy
_atom_site_disorder_assembly
_atom_site_disorder_group
C1 C 0.2271(3) 0.7467(2) 0.32245(14) 0.0619(9) Uani 1 1 d . . . . .
H68 H 0.251181 0.800246 0.321581 0.074 Uiso 1 1 calc R U . . .
C2 C 0.1971(2) 0.68001(19) 0.32354(13) 0.0500(7) Uani 1 1 d . . . . .
C3 C 0.15007(19) 0.60047(17) 0.32418(12) 0.0426(7) Uani 1 1 d . . . . .
C4 C 0.0686(2) 0.6074(2) 0.36469(14) 0.0544(8) Uani 1 1 d . . . . .
H1 H 0.035654 0.555536 0.366212 0.082 Uiso 1 1 calc R U . . .
H2 H 0.091876 0.620960 0.401477 0.082 Uiso 1 1 calc R U . . .
H3 H 0.026437 0.649981 0.352156 0.082 Uiso 1 1 calc R U . . .
C5 C 0.1111(2) 0.58450(18) 0.26610(13) 0.0476(7) Uani 1 1 d . . . . .
H4 H 0.068774 0.537496 0.267773 0.057 Uiso 1 1 calc R U . . .
H5 H 0.074798 0.632241 0.254281 0.057 Uiso 1 1 calc R U . . .
C6 C 0.1853(2) 0.56767(18) 0.22330(12) 0.0467(7) Uani 1 1 d . . . . .
H6 H 0.228285 0.614203 0.221307 0.056 Uiso 1 1 calc R U . . .
H7 H 0.156515 0.560664 0.186595 0.056 Uiso 1 1 calc R U . . .
C7 C 0.23834(18) 0.49094(17) 0.23883(11) 0.0388(6) Uani 1 1 d . . . . .
C8 C 0.28216(18) 0.49977(17) 0.29720(11) 0.0364(6) Uani 1 1 d . . . . .
H8 H 0.302722 0.444305 0.308430 0.044 Uiso 1 1 calc R U . . .
C9 C 0.21228(18) 0.52801(17) 0.34122(11) 0.0374(6) Uani 1 1 d . . . . .
H9 H 0.168975 0.481330 0.345850 0.045 Uiso 1 1 calc R U . . .
C10 C 0.26049(19) 0.53687(17) 0.39767(12) 0.0420(6) Uani 1 1 d . . . . .
H10 H 0.216626 0.562205 0.424412 0.050 Uiso 1 1 calc R U . . .
C11 C 0.3489(2) 0.5874(2) 0.39564(12) 0.0501(8) Uani 1 1 d . . . . .
H11 H 0.333187 0.644490 0.387425 0.060 Uiso 1 1 calc R U . . .
H12 H 0.379447 0.585742 0.432132 0.060 Uiso 1 1 calc R U . . .
C12 C 0.4151(2) 0.5559(2) 0.35205(12) 0.0532(8) Uani 1 1 d . . . . .
H13 H 0.436196 0.500861 0.362367 0.064 Uiso 1 1 calc R U . . .
H14 H 0.469812 0.591665 0.350283 0.064 Uiso 1 1 calc R U . . .
C13 C 0.36903(19) 0.5529(2) 0.29578(12) 0.0454(7) Uani 1 1 d . . . . .
H15 H 0.412917 0.530764 0.268370 0.054 Uiso 1 1 calc R U . . .
H16 H 0.352181 0.608484 0.284209 0.054 Uiso 1 1 calc R U . . .
C14 C 0.17244(19) 0.41838(17) 0.23612(11) 0.0402(6) Uani 1 1 d . . . . .
O1 O 0.14412(13) 0.37979(12) 0.27459(8) 0.0464(5) Uani 1 1 d . . . . .
O2 O 0.14782(15) 0.40507(13) 0.18353(8) 0.0536(6) Uani 1 1 d . . . . .
C15 C 0.0940(3) 0.3313(2) 0.17302(15) 0.0645(10) Uani 1 1 d . . . . .
H17 H 0.063635 0.335573 0.136584 0.077 Uiso 1 1 calc R U . . .
H18 H 0.045326 0.325923 0.201398 0.077 Uiso 1 1 calc R U . . .
C16 C 0.1547(3) 0.2577(2) 0.17408(16) 0.0726(11) Uani 1 1 d . . . . .
H19 H 0.117382 0.209258 0.166978 0.109 Uiso 1 1 calc R U . . .
H20 H 0.202292 0.262665 0.145607 0.109 Uiso 1 1 calc R U . . .
H21 H 0.184007 0.253027 0.210338 0.109 Uiso 1 1 calc R U . . .
C17 C 0.3146(2) 0.47319(19) 0.19736(11) 0.0429(7) Uani 1 1 d . . . . .
O3 O 0.34281(15) 0.51878(13) 0.16248(8) 0.0531(6) Uani 1 1 d . . . . .
O4 O 0.34850(13) 0.39883(12) 0.20633(8) 0.0447(5) Uani 1 1 d . . . . .
C18 C 0.4223(2) 0.3712(2) 0.17051(12) 0.0507(7) Uani 1 1 d . . . . .
H22 H 0.478964 0.403285 0.177140 0.061 Uiso 1 1 calc R U . . .
H23 H 0.404371 0.377512 0.131369 0.061 Uiso 1 1 calc R U . . .
C19 C 0.4390(2) 0.28385(19) 0.18355(14) 0.0560(8) Uani 1 1 d . . . . .
H24 H 0.488623 0.263036 0.160066 0.084 Uiso 1 1 calc R U . . .
H25 H 0.456778 0.278456 0.222357 0.084 Uiso 1 1 calc R U . . .
H26 H 0.382511 0.252796 0.176786 0.084 Uiso 1 1 calc R U . . .
O5 O 0.28380(15) 0.45744(12) 0.41649(8) 0.0497(5) Uani 1 1 d . . . . .
Si1 Si 0.25928(5) 0.41466(5) 0.47624(3) 0.0387(2) Uani 1 1 d . . . . .
C20 C 0.3230(3) 0.3180(2) 0.47449(17) 0.0474(11) Uani 0.749(5) 1 d . . P A 1
H69 H 0.286783 0.281233 0.449856 0.057 Uiso 0.749(5) 1 calc R U P A 1
C21 C 0.4193(3) 0.3224(2) 0.44978(17) 0.0642(10) Uani 1 1 d . . . . .
H27 H 0.416433 0.349551 0.413883 0.11(4) Uiso 0.749(5) 1 calc R . P A 1
H28 H 0.459745 0.353071 0.474516 0.055(12) Uiso 0.749(5) 1 calc R . P A 1
H29 H 0.443659 0.267442 0.445029 0.089(18) Uiso 0.749(5) 1 calc R . P A 1
H30 H 0.407789 0.347199 0.413713 0.01(3) Uiso 0.251(5) 1 calc R . P A 2
H31 H 0.485861 0.316872 0.455530 0.19(11) Uiso 0.251(5) 1 calc R . P A 2
H32 H 0.390322 0.268757 0.451106 0.3(2) Uiso 0.251(5) 1 calc R . P A 2
C22 C 0.3273(5) 0.2752(3) 0.5311(2) 0.0799(18) Uani 0.749(5) 1 d . . P A 1
H33 H 0.265251 0.272425 0.546932 0.120 Uiso 0.749(5) 1 calc R U P A 1
H34 H 0.351674 0.220256 0.526330 0.120 Uiso 0.749(5) 1 calc R U P A 1
H35 H 0.367761 0.305886 0.555816 0.120 Uiso 0.749(5) 1 calc R U P A 1
C23 C 0.3781(8) 0.3765(8) 0.4954(5) 0.047(3) Uani 0.251(5) 1 d . . P A 2
H63 H 0.417260 0.426411 0.494367 0.056 Uiso 0.251(5) 1 calc R U P A 2
C24 C 0.3919(10) 0.3433(11) 0.5556(5) 0.072(5) Uani 0.251(5) 1 d . . P A 2
H36 H 0.363964 0.380987 0.582047 0.108 Uiso 0.251(5) 1 calc R U P A 2
H37 H 0.362440 0.290096 0.558989 0.108 Uiso 0.251(5) 1 calc R U P A 2
H38 H 0.457980 0.338211 0.563414 0.108 Uiso 0.251(5) 1 calc R U P A 2
C25 C 0.2909(3) 0.4801(3) 0.53861(16) 0.0453(11) Uani 0.742(6) 1 d . . P A 1
H64 H 0.269923 0.448853 0.571627 0.054 Uiso 0.742(6) 1 calc R U P A 1
C26 C 0.3954(3) 0.4926(3) 0.54647(19) 0.0570(13) Uani 0.742(6) 1 d . . P A 1
H39 H 0.426832 0.440109 0.544243 0.085 Uiso 0.742(6) 1 calc R U P A 1
H40 H 0.418812 0.528534 0.517522 0.085 Uiso 0.742(6) 1 calc R U P A 1
H41 H 0.406886 0.517029 0.582641 0.085 Uiso 0.742(6) 1 calc R U P A 1
C27 C 0.2412(6) 0.5625(8) 0.5421(5) 0.056(2) Uani 0.742(6) 1 d . . P A 1
H42 H 0.174796 0.554504 0.537090 0.084 Uiso 0.742(6) 1 calc R U P A 1
H43 H 0.252679 0.587029 0.578265 0.084 Uiso 0.742(6) 1 calc R U P A 1
H44 H 0.264605 0.598534 0.513146 0.084 Uiso 0.742(6) 1 calc R U P A 1
C28 C 0.2106(8) 0.4751(7) 0.5300(5) 0.042(3) Uani 0.258(6) 1 d . . P A 2
H65 H 0.211097 0.440706 0.563918 0.051 Uiso 0.258(6) 1 calc R U P A 2
C29 C 0.2723(14) 0.5473(18) 0.5420(12) 0.041(5) Uani 0.258(6) 1 d . . P A 2
H45 H 0.335748 0.528668 0.547557 0.062 Uiso 0.258(6) 1 calc R U P A 2
H46 H 0.270222 0.585167 0.510926 0.062 Uiso 0.258(6) 1 calc R U P A 2
H47 H 0.250604 0.574767 0.575463 0.062 Uiso 0.258(6) 1 calc R U P A 2
C30 C 0.1097(9) 0.5009(7) 0.5209(5) 0.050(3) Uani 0.258(6) 1 d . . P A 2
H48 H 0.072042 0.452880 0.513257 0.074 Uiso 0.258(6) 1 calc R U P A 2
H49 H 0.086637 0.527917 0.554157 0.074 Uiso 0.258(6) 1 calc R U P A 2
H50 H 0.106255 0.538318 0.489620 0.074 Uiso 0.258(6) 1 calc R U P A 2
C31 C 0.1536(9) 0.2760(8) 0.5240(5) 0.055(4) Uani 0.248(5) 1 d . . P A 2
H51 H 0.207784 0.260211 0.545637 0.083 Uiso 0.248(5) 1 calc R U P A 2
H52 H 0.118148 0.316769 0.544362 0.083 Uiso 0.248(5) 1 calc R U P A 2
H53 H 0.114953 0.228324 0.517313 0.083 Uiso 0.248(5) 1 calc R U P A 2
C32 C 0.1852(8) 0.3120(7) 0.4683(4) 0.040(3) Uani 0.248(5) 1 d . . P A 2
H66 H 0.222175 0.270746 0.447678 0.048 Uiso 0.248(5) 1 calc R U P A 2
C33 C 0.0986(2) 0.3382(2) 0.43228(13) 0.0584(9) Uani 1 1 d . . . . .
H54 H 0.123915 0.352605 0.396111 0.088 Uiso 0.752(5) 1 calc R U P A 1
H55 H 0.120986 0.284443 0.443026 0.088 Uiso 0.752(5) 1 calc R U P A 1
H56 H 0.031128 0.337574 0.430329 0.088 Uiso 0.752(5) 1 calc R U P A 1
H57 H 0.119835 0.360876 0.397145 0.088 Uiso 0.248(5) 1 calc R U P A 2
H58 H 0.059722 0.290771 0.425224 0.088 Uiso 0.248(5) 1 calc R U P A 2
H59 H 0.062917 0.379217 0.452273 0.088 Uiso 0.248(5) 1 calc R U P A 2
C34 C 0.0900(4) 0.3787(4) 0.5324(2) 0.093(2) Uani 0.752(5) 1 d . . P A 1
H60 H 0.108882 0.417931 0.560541 0.140 Uiso 0.752(5) 1 calc R U P A 1
H61 H 0.022554 0.377784 0.529822 0.140 Uiso 0.752(5) 1 calc R U P A 1
H62 H 0.112412 0.324653 0.542519 0.140 Uiso 0.752(5) 1 calc R U P A 1
C35 C 0.1308(3) 0.4032(3) 0.47663(15) 0.0465(10) Uani 0.752(5) 1 d . . P A 1
H67 H 0.103372 0.456611 0.466095 0.056 Uiso 0.752(5) 1 calc R U P A 1

loop_
_atom_site_aniso_label
_atom_site_aniso_U_11
_atom_site_aniso_U_22
_atom_site_aniso_U_33
_atom_site_aniso_U_23
_atom_site_aniso_U_13
_atom_site_aniso_U_12
C1 0.080(3) 0.0482(19) 0.058(2) 0.0052(16) -0.0055(17) -0.0070(18)
C2 0.0505(18) 0.0487(18) 0.0507(18) 0.0040(14) -0.0056(14) 0.0033(14)
C3 0.0386(15) 0.0420(15) 0.0471(16) 0.0018(13) -0.0026(12) 0.0017(12)
C4 0.0390(16) 0.060(2) 0.064(2) 0.0003(16) 0.0020(14) 0.0083(14)
C5 0.0400(15) 0.0445(16) 0.0584(18) 0.0110(14) -0.0109(13) 0.0004(13)
C6 0.0494(17) 0.0501(17) 0.0407(16) 0.0068(13) -0.0129(13) -0.0051(14)
C7 0.0355(14) 0.0461(15) 0.0347(14) 0.0058(12) -0.0032(11) -0.0094(11)
C8 0.0350(13) 0.0414(14) 0.0328(13) 0.0039(11) -0.0022(10) -0.0009(11)
C9 0.0348(13) 0.0401(14) 0.0372(14) 0.0027(12) 0.0013(11) -0.0001(11)
C10 0.0411(15) 0.0448(16) 0.0400(15) 0.0015(13) 0.0025(12) 0.0040(12)
C11 0.0432(16) 0.070(2) 0.0371(15) -0.0032(15) -0.0065(12) -0.0056(15)
C12 0.0375(16) 0.080(2) 0.0418(16) 0.0016(15) -0.0032(12) -0.0077(15)
C13 0.0346(14) 0.0635(19) 0.0380(15) 0.0022(14) -0.0007(11) -0.0079(13)
C14 0.0333(13) 0.0482(16) 0.0391(15) 0.0013(13) -0.0014(11) -0.0037(12)
O1 0.0433(11) 0.0507(12) 0.0453(11) 0.0013(9) 0.0054(9) -0.0075(9)
O2 0.0545(13) 0.0644(14) 0.0419(11) 0.0036(10) -0.0114(9) -0.0195(11)
C15 0.056(2) 0.083(3) 0.0546(19) -0.0015(18) -0.0146(16) -0.0301(19)
C16 0.077(3) 0.068(2) 0.073(2) -0.018(2) -0.007(2) -0.019(2)
C17 0.0430(15) 0.0556(18) 0.0303(14) 0.0028(13) -0.0058(11) -0.0103(14)
O3 0.0543(13) 0.0638(14) 0.0411(11) 0.0105(10) 0.0034(10) -0.0127(11)
O4 0.0418(11) 0.0529(12) 0.0396(11) 0.0028(9) 0.0061(8) -0.0048(9)
C18 0.0460(16) 0.065(2) 0.0416(16) 0.0030(14) 0.0095(13) -0.0002(15)
C19 0.0554(19) 0.0562(19) 0.0562(19) -0.0047(15) 0.0113(15) -0.0056(15)
O5 0.0611(13) 0.0549(12) 0.0329(10) 0.0055(9) 0.0071(9) 0.0168(11)
Si1 0.0337(4) 0.0520(5) 0.0303(4) -0.0002(3) 0.0008(3) -0.0032(3)
C20 0.046(2) 0.049(2) 0.047(2) 0.0032(18) -0.0006(18) -0.0035(18)
C21 0.0458(19) 0.070(2) 0.077(3) -0.007(2) -0.0014(17) 0.0121(17)
C22 0.104(5) 0.059(3) 0.076(4) 0.025(3) -0.002(3) -0.005(3)
C23 0.035(6) 0.053(7) 0.052(7) -0.002(6) -0.008(5) 0.000(5)
C24 0.050(8) 0.118(13) 0.047(7) 0.013(8) -0.014(6) 0.026(8)
C25 0.049(3) 0.053(3) 0.034(2) -0.0045(18) 0.0007(17) -0.0081(19)
C26 0.055(3) 0.066(3) 0.050(2) -0.009(2) -0.013(2) -0.012(2)
C27 0.056(5) 0.066(5) 0.046(3) -0.018(3) 0.010(4) -0.002(4)
C28 0.047(7) 0.042(6) 0.038(6) -0.003(5) 0.000(5) 0.001(5)
C29 0.043(11) 0.051(13) 0.030(6) -0.020(7) 0.003(9) -0.001(9)
C30 0.050(7) 0.054(7) 0.045(7) 0.001(5) 0.003(5) 0.009(6)
C31 0.050(7) 0.060(8) 0.055(8) 0.024(6) 0.001(6) -0.011(6)
C32 0.038(6) 0.045(6) 0.038(6) 0.004(5) 0.000(5) 0.004(5)
C33 0.0417(17) 0.084(2) 0.0494(18) -0.0077(17) -0.0062(14) -0.0132(16)
C34 0.066(3) 0.158(6) 0.055(3) -0.024(3) 0.021(2) -0.053(4)
C35 0.039(2) 0.060(3) 0.041(2) -0.0073(18) 0.0073(16) -0.0101(18)

loop_
_atom_type_symbol
_atom_type_description
_atom_type_scat_dispersion_real
_atom_type_scat_dispersion_imag
_atom_type_scat_source
C C 0.0033 0.0016 'International Tables Vol C Tables 4.2.6.8 and 6.1.1.4'
H H 0.0000 0.0000 'International Tables Vol C Tables 4.2.6.8 and 6.1.1.4'
O O 0.0106 0.0060 'International Tables Vol C Tables 4.2.6.8 and 6.1.1.4'
Si Si 0.0817 0.0704 'International Tables Vol C Tables 4.2.6.8 and 6.1.1.4'

loop_
_geom_angle_atom_site_label_1
_geom_angle_atom_site_label_2
_geom_angle_atom_site_label_3
_geom_angle
C2 C1 H68 180.0
C1 C2 C3 174.1(4)
C2 C3 C5 108.1(2)
C2 C3 C4 107.1(3)
C5 C3 C4 108.4(2)
C2 C3 C9 114.7(2)
C5 C3 C9 108.9(2)
C4 C3 C9 109.4(2)
C3 C4 H1 109.5
C3 C4 H2 109.5
H1 C4 H2 109.5
C3 C4 H3 109.5
H1 C4 H3 109.5
H2 C4 H3 109.5
C6 C5 C3 113.4(2)
C6 C5 H4 108.9
C3 C5 H4 108.9
C6 C5 H5 108.9
C3 C5 H5 108.9
H4 C5 H5 107.7
C5 C6 C7 109.8(2)
C5 C6 H6 109.7
C7 C6 H6 109.7
C5 C6 H7 109.7
C7 C6 H7 109.7
H6 C6 H7 108.2
C17 C7 C6 111.2(2)
C17 C7 C14 105.9(2)
C6 C7 C14 108.8(2)
C17 C7 C8 108.8(2)
C6 C7 C8 110.6(2)
C14 C7 C8 111.5(2)
C13 C8 C9 112.5(2)
C13 C8 C7 111.6(2)
C9 C8 C7 112.9(2)
C13 C8 H8 106.5
C9 C8 H8 106.5
C7 C8 H8 106.5
C8 C9 C10 110.2(2)
C8 C9 C3 115.4(2)
C10 C9 C3 115.2(2)
C8 C9 H9 104.9
C10 C9 H9 104.9
C3 C9 H9 104.9
O5 C10 C11 108.1(2)
O5 C10 C9 107.7(2)
C11 C10 C9 113.7(2)
O5 C10 H10 109.1
C11 C10 H10 109.1
C9 C10 H10 109.1
C12 C11 C10 111.5(3)
C12 C11 H11 109.3
C10 C11 H11 109.3
C12 C11 H12 109.3
C10 C11 H12 109.3
H11 C11 H12 108.0
C11 C12 C13 111.0(3)
C11 C12 H13 109.4
C13 C12 H13 109.4
C11 C12 H14 109.4
C13 C12 H14 109.4
H13 C12 H14 108.0
C12 C13 C8 111.0(2)
C12 C13 H15 109.4
C8 C13 H15 109.4
C12 C13 H16 109.4
C8 C13 H16 109.4
H15 C13 H16 108.0
O1 C14 O2 124.1(3)
O1 C14 C7 126.4(2)
O2 C14 C7 109.5(2)
C14 O2 C15 116.2(2)
O2 C15 C16 110.9(3)
O2 C15 H17 109.5
C16 C15 H17 109.5
O2 C15 H18 109.5
C16 C15 H18 109.5
H17 C15 H18 108.1
C15 C16 H19 109.5
C15 C16 H20 109.5
H19 C16 H20 109.5
C15 C16 H21 109.5
H19 C16 H21 109.5
H20 C16 H21 109.5
O3 C17 O4 124.2(3)
O3 C17 C7 126.2(3)
O4 C17 C7 109.6(2)
C17 O4 C18 117.4(2)
O4 C18 C19 107.2(2)
O4 C18 H22 110.3
C19 C18 H22 110.3
O4 C18 H23 110.3
C19 C18 H23 110.3
H22 C18 H23 108.5
C18 C19 H24 109.5
C18 C19 H25 109.5
H24 C19 H25 109.5
C18 C19 H26 109.5
H24 C19 H26 109.5
H25 C19 H26 109.5
C10 O5 Si1 128.45(18)
O5 Si1 C28 119.2(4)
O5 Si1 C20 103.98(15)
O5 Si1 C35 105.18(15)
C20 Si1 C35 114.28(19)
O5 Si1 C23 99.3(4)
C28 Si1 C23 111.5(5)
O5 Si1 C25 113.65(16)
C20 Si1 C25 112.72(19)
C35 Si1 C25 106.94(18)
O5 Si1 C32 112.9(3)
C28 Si1 C32 109.2(5)
C23 Si1 C32 103.3(5)
C21 C20 C22 109.5(4)
C21 C20 Si1 115.3(3)
C22 C20 Si1 113.3(3)
C21 C20 H69 106.0
C22 C20 H69 106.0
Si1 C20 H69 106.0
C20 C21 H27 109.5
C20 C21 H28 109.5
H27 C21 H28 109.5
C20 C21 H29 109.5
H27 C21 H29 109.5
H28 C21 H29 109.5
C23 C21 H30 109.5
C23 C21 H31 109.5
H30 C21 H31 109.5
C23 C21 H32 109.5
H30 C21 H32 109.5
H31 C21 H32 109.5
C20 C22 H33 109.5
C20 C22 H34 109.5
H33 C22 H34 109.5
C20 C22 H35 109.5
H33 C22 H35 109.5
H34 C22 H35 109.5
C21 C23 C24 114.5(10)
C21 C23 Si1 111.6(7)
C24 C23 Si1 117.4(9)
C21 C23 H63 103.8
C24 C23 H63 103.8
Si1 C23 H63 103.8
C23 C24 H36 109.5
C23 C24 H37 109.5
H36 C24 H37 109.5
C23 C24 H38 109.5
H36 C24 H38 109.5
H37 C24 H38 109.5
C26 C25 C27 109.6(5)
C26 C25 Si1 114.1(3)
C27 C25 Si1 115.4(5)
C26 C25 H64 105.6
C27 C25 H64 105.6
Si1 C25 H64 105.6
C25 C26 H39 109.5
C25 C26 H40 109.5
H39 C26 H40 109.5
C25 C26 H41 109.5
H39 C26 H41 109.5
H40 C26 H41 109.5
C25 C27 H42 109.5
C25 C27 H43 109.5
H42 C27 H43 109.5
C25 C27 H44 109.5
H42 C27 H44 109.5
H43 C27 H44 109.5
C29 C28 C30 111.7(11)
C29 C28 Si1 110.2(11)
C30 C28 Si1 115.2(8)
C29 C28 H65 106.3
C30 C28 H65 106.3
Si1 C28 H65 106.3
C28 C29 H45 109.5
C28 C29 H46 109.5
H45 C29 H46 109.5
C28 C29 H47 109.5
H45 C29 H47 109.5
H46 C29 H47 109.5
C28 C30 H48 109.5
C28 C30 H49 109.5
H48 C30 H49 109.5
C28 C30 H50 109.5
H48 C30 H50 109.5
H49 C30 H50 109.5
C32 C31 H51 109.5
C32 C31 H52 109.5
H51 C31 H52 109.5
C32 C31 H53 109.5
H51 C31 H53 109.5
H52 C31 H53 109.5
C31 C32 C33 110.5(9)
C31 C32 Si1 113.4(8)
C33 C32 Si1 104.2(6)
C31 C32 H66 109.5
C33 C32 H66 109.5
Si1 C32 H66 109.5
C35 C33 H54 109.5
C35 C33 H55 109.5
H54 C33 H55 109.5
C35 C33 H56 109.5
H54 C33 H56 109.5
H55 C33 H56 109.5
C32 C33 H57 109.5
C32 C33 H58 109.5
H57 C33 H58 109.5
C32 C33 H59 109.5
H57 C33 H59 109.5
H58 C33 H59 109.5
C35 C34 H60 109.5
C35 C34 H61 109.5
H60 C34 H61 109.5
C35 C34 H62 109.5
H60 C34 H62 109.5
H61 C34 H62 109.5
C34 C35 C33 107.9(3)
C34 C35 Si1 114.6(3)
C33 C35 Si1 110.9(2)
C34 C35 H67 107.8
C33 C35 H67 107.8
Si1 C35 H67 107.8

loop_
_geom_bond_atom_site_label_1
_geom_bond_atom_site_label_2
_geom_bond_distance
C1 C2 1.183(5)
C1 H68 0.9500
C2 C3 1.479(4)
C3 C5 1.540(4)
C3 C4 1.541(4)
C3 C9 1.554(4)
C4 H1 0.9800
C4 H2 0.9800
C4 H3 0.9800
C5 C6 1.520(4)
C5 H4 0.9900
C5 H5 0.9900
C6 C7 1.528(4)
C6 H6 0.9900
C6 H7 0.9900
C7 C17 1.523(4)
C7 C14 1.533(4)
C7 C8 1.559(4)
C8 C13 1.535(4)
C8 C9 1.544(4)
C8 H8 1.0000
C9 C10 1.544(4)
C9 H9 1.0000
C10 O5 1.428(3)
C10 C11 1.530(4)
C10 H10 1.0000
C11 C12 1.519(4)
C11 H11 0.9900
C11 H12 0.9900
C12 C13 1.520(4)
C12 H13 0.9900
C12 H14 0.9900
C13 H15 0.9900
C13 H16 0.9900
C14 O1 1.202(3)
C14 O2 1.343(3)
O2 C15 1.467(4)
C15 C16 1.500(5)
C15 H17 0.9900
C15 H18 0.9900
C16 H19 0.9800
C16 H20 0.9800
C16 H21 0.9800
C17 O3 1.204(3)
C17 O4 1.339(4)
O4 C18 1.452(3)
C18 C19 1.495(4)
C18 H22 0.9900
C18 H23 0.9900
C19 H24 0.9800
C19 H25 0.9800
C19 H26 0.9800
O5 Si1 1.651(2)
Si1 C28 1.786(11)
Si1 C20 1.843(4)
Si1 C35 1.873(4)
Si1 C23 1.892(11)
Si1 C25 1.915(4)
Si1 C32 2.014(12)
C20 C21 1.521(5)
C20 C22 1.544(6)
C20 H69 1.0000
C21 C23 1.543(13)
C21 H27 0.9800
C21 H28 0.9800
C21 H29 0.9800
C21 H30 0.9800
C21 H31 0.9800
C21 H32 0.9800
C22 H33 0.9800
C22 H34 0.9800
C22 H35 0.9800
C23 C24 1.573(17)
C23 H63 1.0000
C24 H36 0.9800
C24 H37 0.9800
C24 H38 0.9800
C25 C26 1.540(6)
C25 C27 1.541(10)
C25 H64 1.0000
C26 H39 0.9800
C26 H40 0.9800
C26 H41 0.9800
C27 H42 0.9800
C27 H43 0.9800
C27 H44 0.9800
C28 C29 1.52(3)
C28 C30 1.539(16)
C28 H65 1.0000
C29 H45 0.9800
C29 H46 0.9800
C29 H47 0.9800
C30 H48 0.9800
C30 H49 0.9800
C30 H50 0.9800
C31 C32 1.546(15)
C31 H51 0.9800
C31 H52 0.9800
C31 H53 0.9800
C32 C33 1.589(11)
C32 H66 1.0000
C33 C35 1.588(5)
C33 H54 0.9800
C33 H55 0.9800
C33 H56 0.9800
C33 H57 0.9800
C33 H58 0.9800
C33 H59 0.9800
C34 C35 1.531(6)
C34 H60 0.9800
C34 H61 0.9800
C34 H62 0.9800
C35 H67 1.0000

loop_
_geom_torsion_atom_site_label_1
_geom_torsion_atom_site_label_2
_geom_torsion_atom_site_label_3
_geom_torsion_atom_site_label_4
_geom_torsion
C2 C3 C5 C6 70.3(3)
C4 C3 C5 C6 -173.9(2)
C9 C3 C5 C6 -55.0(3)
C3 C5 C6 C7 62.2(3)
C5 C6 C7 C17 -178.9(2)
C5 C6 C7 C14 64.9(3)
C5 C6 C7 C8 -57.9(3)
C17 C7 C8 C13 45.3(3)
C6 C7 C8 C13 -77.1(3)
C14 C7 C8 C13 161.7(2)
C17 C7 C8 C9 173.1(2)
C6 C7 C8 C9 50.7(3)
C14 C7 C8 C9 -70.5(3)
C13 C8 C9 C10 -51.7(3)
C7 C8 C9 C10 -179.0(2)
C13 C8 C9 C3 80.9(3)
C7 C8 C9 C3 -46.4(3)
C2 C3 C9 C8 -74.3(3)
C5 C3 C9 C8 47.0(3)
C4 C3 C9 C8 165.3(2)
C2 C3 C9 C10 55.9(3)
C5 C3 C9 C10 177.2(2)
C4 C3 C9 C10 -64.5(3)
C8 C9 C10 O5 -69.3(3)
C3 C9 C10 O5 158.0(2)
C8 C9 C10 C11 50.5(3)
C3 C9 C10 C11 -82.2(3)
O5 C10 C11 C12 66.4(3)
C9 C10 C11 C12 -53.2(3)
C10 C11 C12 C13 55.8(4)
C11 C12 C13 C8 -57.5(4)
C9 C8 C13 C12 56.2(3)
C7 C8 C13 C12 -175.8(3)
C17 C7 C14 O1 129.9(3)
C6 C7 C14 O1 -110.5(3)
C8 C7 C14 O1 11.7(4)
C17 C7 C14 O2 -52.1(3)
C6 C7 C14 O2 67.6(3)
C8 C7 C14 O2 -170.2(2)
O1 C14 O2 C15 -9.3(4)
C7 C14 O2 C15 172.6(3)
C14 O2 C15 C16 -76.4(4)
C6 C7 C17 O3 12.8(4)
C14 C7 C17 O3 130.9(3)
C8 C7 C17 O3 -109.2(3)
C6 C7 C17 O4 -169.0(2)
C14 C7 C17 O4 -50.9(3)
C8 C7 C17 O4 69.0(3)
O3 C17 O4 C18 -1.7(4)
C7 C17 O4 C18 -180.0(2)
C17 O4 C18 C19 -172.4(2)
C11 C10 O5 Si1 109.5(3)
C9 C10 O5 Si1 -127.3(2)
C10 O5 Si1 C28 -9.1(5)
C10 O5 Si1 C20 -173.3(3)
C10 O5 Si1 C35 66.3(3)
C10 O5 Si1 C23 -130.2(4)
C10 O5 Si1 C25 -50.4(3)
C10 O5 Si1 C32 121.0(4)
O5 Si1 C20 C21 40.5(3)
C35 Si1 C20 C21 154.6(3)
C25 Si1 C20 C21 -83.1(3)
O5 Si1 C20 C22 167.8(3)
C35 Si1 C20 C22 -78.1(4)
C25 Si1 C20 C22 44.3(4)
O5 Si1 C23 C21 -55.0(7)
C28 Si1 C23 C21 178.4(7)
C32 Si1 C23 C21 61.4(8)
O5 Si1 C23 C24 169.8(10)
C28 Si1 C23 C24 43.3(12)
C32 Si1 C23 C24 -73.8(11)
O5 Si1 C28 C29 -55.7(14)
C23 Si1 C28 C29 59.0(14)
C32 Si1 C28 C29 172.5(13)
O5 Si1 C28 C30 71.8(9)
C23 Si1 C28 C30 -173.4(8)
C32 Si1 C28 C30 -60.0(10)
O5 Si1 C35 C34 -169.5(4)
C20 Si1 C35 C34 77.1(4)
C25 Si1 C35 C34 -48.4(4)
O5 Si1 C35 C33 68.1(3)
C20 Si1 C35 C33 -45.3(3)
C25 Si1 C35 C33 -170.8(3)
